data_7207952
loop_
_publ_author_name
'Li, Lian-Jie'
'Qin, Chao'
'Wang, Xin-Long'
'Shao, Kui-Zhan'
'Su, Zhong-Min'
'Liu, Peng-Jun'

_publ_section_title
;
 Synthesis and characterization of two self-catenated networks and one
 case of pcu topology based on the mixed ligands
;
_journal_issue 12
_journal_name_full CrystEngComm
_journal_page_first 4205
_journal_paper_doi 10.1039/c2ce06451k
_journal_volume 14
_journal_year 2012
_chemical_formula_moiety 'C45 H33 N2 O18 Zn3'
_chemical_formula_sum 'C45 H33 N2 O18 Zn3'
_chemical_formula_weight 1085.84
_chemical_name_systematic
;
?
;
_space_group_IT_number 2
_symmetry_cell_setting triclinic
_symmetry_space_group_name_Hall '-P 1'
_symmetry_space_group_name_H-M 'P -1'
_atom_sites_solution_hydrogens geom
_atom_sites_solution_primary direct
_atom_sites_solution_secondary difmap
_audit_creation_method SHELXL-97
_cell_angle_alpha 79.9710(17)
_cell_angle_beta 64.3890(15)
_cell_angle_gamma 71.2760(15)
_cell_formula_units_Z 2
_cell_length_a 13.0060(13)
_cell_length_b 13.6370(14)
_cell_length_c 14.1040(15)
_cell_measurement_temperature 293(2)
_cell_volume 2134.5(4)
_computing_structure_refinement 'SHELXL-97 (Sheldrick, 1997)'
_diffrn_ambient_temperature 293(2)
_diffrn_measured_fraction_theta_full 0.984
_diffrn_measured_fraction_theta_max 0.984
_diffrn_radiation_monochromator graphite
_diffrn_radiation_source 'fine-focus sealed tube'
_diffrn_radiation_type MoK\a
_diffrn_radiation_wavelength 0.71069
_diffrn_reflns_av_R_equivalents 0.0448
_diffrn_reflns_av_sigmaI/netI 0.1201
_diffrn_reflns_limit_h_max 15
_diffrn_reflns_limit_h_min -9
_diffrn_reflns_limit_k_max 16
_diffrn_reflns_limit_k_min -14
_diffrn_reflns_limit_l_max 16
_diffrn_reflns_limit_l_min -11
_diffrn_reflns_number 10810
_diffrn_reflns_theta_full 24.97
_diffrn_reflns_theta_max 24.97
_diffrn_reflns_theta_min 1.60
_exptl_absorpt_coefficient_mu 1.756
_exptl_absorpt_correction_T_max 0.690
_exptl_absorpt_correction_T_min 0.492
_exptl_absorpt_correction_type multi-scan
_exptl_crystal_colour yellow
_exptl_crystal_density_diffrn 1.689
_exptl_crystal_density_method 'not measured'
_exptl_crystal_description block
_exptl_crystal_F_000 1102
_exptl_crystal_size_max 0.43
_exptl_crystal_size_mid 0.34
_exptl_crystal_size_min 0.21
_refine_diff_density_max 0.801
_refine_diff_density_min -0.693
_refine_diff_density_rms 0.148
_refine_ls_extinction_coef 0.0009(4)
_refine_ls_extinction_expression Fc^*^=kFc[1+0.001xFc^2^\l^3^/sin(2\q)]^-1/4^
_refine_ls_extinction_method SHELXL
_refine_ls_goodness_of_fit_ref 1.065
_refine_ls_hydrogen_treatment constr
_refine_ls_matrix_type full
_refine_ls_number_parameters 604
_refine_ls_number_reflns 7380
_refine_ls_number_restraints 0
_refine_ls_restrained_S_all 1.065
_refine_ls_R_factor_all 0.1262
_refine_ls_R_factor_gt 0.0629
_refine_ls_shift/su_max 0.001
_refine_ls_shift/su_mean 0.000
_refine_ls_structure_factor_coef Fsqd
_refine_ls_weighting_details 'calc w=1/[\s^2^(Fo^2^)+(0.0555P)^2^+2.2314P] where P=(Fo^2^+2Fc^2^)/3'
_refine_ls_weighting_scheme calc
_refine_ls_wR_factor_gt 0.1260
_refine_ls_wR_factor_ref 0.1682
_reflns_number_gt 4035
_reflns_number_total 7380
_reflns_threshold_expression >2sigma(I)
_cod_data_source_file c2ce06451k.txt
_cod_data_source_block 1
_cod_original_sg_symbol_H-M P-1
_cod_database_code 7207952

loop_
_symmetry_equiv_pos_as_xyz
'x, y, z'
'-x, -y, -z'

loop_
_atom_site_label
_atom_site_type_symbol
_atom_site_fract_x
_atom_site_fract_y
_atom_site_fract_z
_atom_site_U_iso_or_equiv
_atom_site_adp_type
_atom_site_occupancy
_atom_site_symmetry_multiplicity
_atom_site_calc_flag
_atom_site_refinement_flags
C1 C 0.4206(7) 0.4994(6) 1.1886(6) 0.0342(19) Uani 1 1 d .
C2 C 0.5053(8) 0.4131(7) 1.2244(7) 0.050(2) Uani 1 1 d .
H2A H 0.4654 0.3607 1.2645 0.060 Uiso 1 1 calc R
H2B H 0.5727 0.3809 1.1630 0.060 Uiso 1 1 calc R
C3 C 0.4775(7) 0.4623(6) 1.3927(6) 0.034(2) Uani 1 1 d .
C4 C 0.3677(8) 0.4489(6) 1.4430(7) 0.049(2) Uani 1 1 d .
H4 H 0.3320 0.4317 1.4061 0.059 Uiso 1 1 calc R
C5 C 0.3084(7) 0.4614(7) 1.5522(7) 0.048(2) Uani 1 1 d .
H5 H 0.2340 0.4497 1.5876 0.058 Uiso 1 1 calc R
C6 C 0.3561(7) 0.4898(6) 1.6070(7) 0.042(2) Uani 1 1 d .
H6 H 0.3151 0.4981 1.6791 0.051 Uiso 1 1 calc R
C7 C 0.4686(6) 0.5066(6) 1.5536(6) 0.0325(19) Uani 1 1 d .
C8 C 0.4757(8) 0.1578(7) 1.1580(6) 0.038(2) Uani 1 1 d .
C9 C 0.4174(8) 0.0777(7) 1.2314(7) 0.052(2) Uani 1 1 d .
H9A H 0.3378 0.1126 1.2786 0.062 Uiso 1 1 calc R
H9B H 0.4108 0.0319 1.1901 0.062 Uiso 1 1 calc R
C10 C 0.4567(7) 0.0553(6) 1.3854(7) 0.041(2) Uani 1 1 d .
C11 C 0.3878(7) 0.1514(7) 1.4198(7) 0.048(2) Uani 1 1 d .
H11 H 0.3567 0.1989 1.3764 0.057 Uiso 1 1 calc R
C12 C 0.3631(8) 0.1796(7) 1.5198(8) 0.055(3) Uani 1 1 d .
H12 H 0.3136 0.2451 1.5419 0.065 Uiso 1 1 calc R
C13 C 0.4079(7) 0.1162(6) 1.5848(7) 0.046(2) Uani 1 1 d .
H13 H 0.3876 0.1368 1.6516 0.055 Uiso 1 1 calc R
C14 C 0.4882(7) 0.0152(6) 1.5503(6) 0.041(2) Uani 1 1 d .
C15 C 0.4155(7) 0.3141(7) 0.8835(6) 0.038(2) Uani 1 1 d .
C16 C 0.3405(7) 0.3064(7) 0.8288(7) 0.048(2) Uani 1 1 d .
H16A H 0.3889 0.3021 0.7539 0.057 Uiso 1 1 calc R
H16B H 0.3175 0.2426 0.8532 0.057 Uiso 1 1 calc R
C17 C 0.1467(7) 0.4002(7) 0.9446(7) 0.045(2) Uani 1 1 d .
C18 C 0.1475(8) 0.3372(7) 1.0314(7) 0.050(2) Uani 1 1 d .
H18 H 0.2102 0.2779 1.0250 0.060 Uiso 1 1 calc R
C19 C 0.0537(7) 0.3621(7) 1.1295(7) 0.049(2) Uani 1 1 d .
H19 H 0.0557 0.3208 1.1889 0.059 Uiso 1 1 calc R
C20 C -0.0416(7) 0.4474(7) 1.1386(7) 0.046(2) Uani 1 1 d .
H20 H -0.1028 0.4636 1.2045 0.056 Uiso 1 1 calc R
C21 C -0.0482(6) 0.5113(6) 1.0493(6) 0.038(2) Uani 1 1 d .
C22 C 0.9101(7) 0.2776(6) 0.8230(7) 0.036(2) Uani 1 1 d .
C23 C 1.0261(7) 0.3082(7) 0.7642(6) 0.042(2) Uani 1 1 d .
H23A H 1.0219 0.3663 0.7981 0.051 Uiso 1 1 calc R
H23B H 1.0909 0.2507 0.7696 0.051 Uiso 1 1 calc R
C24 C 0.9913(6) 0.4333(6) 0.6289(6) 0.0329(19) Uani 1 1 d .
C25 C 0.9081(7) 0.5045(6) 0.6993(6) 0.041(2) Uani 1 1 d .
H25 H 0.8841 0.4895 0.7713 0.049 Uiso 1 1 calc R
C26 C 0.8595(7) 0.6013(7) 0.6606(7) 0.047(2) Uani 1 1 d .
H26 H 0.8036 0.6514 0.7081 0.056 Uiso 1 1 calc R
C27 C 0.8909(7) 0.6250(6) 0.5557(7) 0.040(2) Uani 1 1 d .
H27 H 0.8587 0.6910 0.5327 0.048 Uiso 1 1 calc R
C28 C 0.9732(6) 0.5485(6) 0.4812(6) 0.0325(19) Uani 1 1 d .
C29 C 0.8005(8) 0.0415(7) 0.8756(7) 0.043(2) Uani 1 1 d .
C30 C 0.8721(8) -0.0672(6) 0.8289(7) 0.052(3) Uani 1 1 d .
H30A H 0.9510 -0.0849 0.8278 0.062 Uiso 1 1 calc R
H30B H 0.8334 -0.1185 0.8737 0.062 Uiso 1 1 calc R
C31 C 0.9531(7) -0.0156(6) 0.6455(6) 0.037(2) Uani 1 1 d .
C32 C 1.0105(7) 0.0425(6) 0.6627(7) 0.046(2) Uani 1 1 d .
H32 H 1.0034 0.0480 0.7302 0.055 Uiso 1 1 calc R
C33 C 1.0820(7) 0.0950(7) 0.5744(7) 0.048(2) Uani 1 1 d .
H33 H 1.1212 0.1355 0.5853 0.058 Uiso 1 1 calc R
C34 C 1.0942(7) 0.0876(6) 0.4757(7) 0.044(2) Uani 1 1 d .
H34 H 1.1411 0.1228 0.4197 0.053 Uiso 1 1 calc R
C35 C 1.0362(6) 0.0269(6) 0.4574(6) 0.0325(19) Uani 1 1 d .
C36 C 0.6747(7) 0.1736(6) 0.6366(6) 0.042(2) Uani 1 1 d .
H36 H 0.6241 0.1423 0.6935 0.051 Uiso 1 1 calc R
C37 C 0.8013(7) 0.2734(6) 0.5722(6) 0.040(2) Uani 1 1 d .
H37 H 0.8416 0.3128 0.5831 0.048 Uiso 1 1 calc R
C38 C 0.8196(7) 0.2627(6) 0.4708(6) 0.040(2) Uani 1 1 d .
H38 H 0.8719 0.2935 0.4149 0.048 Uiso 1 1 calc R
C39 C 0.7606(6) 0.2063(6) 0.4526(6) 0.0309(19) Uani 1 1 d .
C40 C 0.6886(7) 0.1587(7) 0.5395(6) 0.046(2) Uani 1 1 d .
H40 H 0.6499 0.1165 0.5307 0.055 Uiso 1 1 calc R
C41 C 0.7688(6) 0.1952(6) 0.3456(6) 0.0342(19) Uani 1 1 d .
C42 C 0.7412(7) 0.1166(6) 0.3212(6) 0.039(2) Uani 1 1 d .
H42 H 0.7227 0.0633 0.3708 0.047 Uiso 1 1 calc R
C43 C 0.7406(8) 0.1160(7) 0.2245(7) 0.050(2) Uani 1 1 d .
H43 H 0.7181 0.0631 0.2118 0.060 Uiso 1 1 calc R
C44 C 0.8049(7) 0.2596(6) 0.1667(6) 0.039(2) Uani 1 1 d .
H44 H 0.8299 0.3082 0.1133 0.047 Uiso 1 1 calc R
C45 C 0.8053(7) 0.2663(7) 0.2636(6) 0.045(2) Uani 1 1 d .
H45 H 0.8303 0.3189 0.2738 0.054 Uiso 1 1 calc R
N1 N 0.7288(5) 0.2303(5) 0.6563(5) 0.0319(16) Uani 1 1 d .
N2 N 0.7704(6) 0.1871(5) 0.1473(5) 0.0370(17) Uani 1 1 d .
O1 O 0.5122(4) 0.2425(4) 0.8620(4) 0.0429(15) Uani 1 1 d .
O2 O 0.3801(5) 0.3860(4) 0.9438(4) 0.0432(15) Uani 1 1 d .
O1W O 0.4126(16) 0.0688(15) 0.9793(16) 0.317(9) Uiso 1 1 d .
O3 O 0.3986(5) 0.4788(4) 1.1146(4) 0.0417(14) Uani 1 1 d .
O2W O 0.8698(12) -0.1219(11) 1.0891(12) 0.222(6) Uiso 1 1 d .
O4 O 0.3805(5) 0.5841(4) 1.2290(4) 0.0406(14) Uani 1 1 d .
O5 O 0.4056(5) 0.2388(5) 1.1415(5) 0.0534(17) Uani 1 1 d .
O6 O 0.5830(5) 0.1380(5) 1.1198(5) 0.0577(18) Uani 1 1 d .
O7 O 0.7327(5) 0.1023(4) 0.8407(4) 0.0424(15) Uani 1 1 d .
O8 O 0.8212(5) 0.0533(4) 0.9526(4) 0.0463(15) Uani 1 1 d .
O9 O 0.8516(4) 0.2777(4) 0.7724(4) 0.0384(14) Uani 1 1 d .
O10 O 0.8875(5) 0.2510(5) 0.9186(5) 0.0560(17) Uani 1 1 d .
O11 O 0.8815(5) -0.0700(4) 0.7243(4) 0.0501(16) Uani 1 1 d .
O12 O 1.0515(4) 0.3361(4) 0.6556(4) 0.0421(14) Uani 1 1 d .
O13 O 0.5470(5) 0.4471(5) 1.2870(4) 0.0502(16) Uani 1 1 d .
O14 O 0.4822(5) 0.0162(4) 1.2931(5) 0.0532(16) Uani 1 1 d .
O15 O 0.2375(5) 0.3892(4) 0.8449(4) 0.0488(16) Uani 1 1 d .
O16 O 0.6362(4) 0.3096(4) 0.9688(4) 0.0334(13) Uani 1 1 d .
Zn1 Zn 0.68671(8) 0.26092(7) 0.81010(7) 0.0311(3) Uani 1 1 d .
Zn2 Zn 0.46218(8) 0.34844(7) 1.04087(7) 0.0394(3) Uani 1 1 d .
Zn3 Zn 0.74480(8) 0.19107(7) 1.01438(7) 0.0379(3) Uani 1 1 d .

loop_
_atom_site_aniso_label
_atom_site_aniso_U_11
_atom_site_aniso_U_22
_atom_site_aniso_U_33
_atom_site_aniso_U_23
_atom_site_aniso_U_13
_atom_site_aniso_U_12
C1 0.037(5) 0.035(5) 0.029(5) 0.002(4) -0.013(4) -0.009(4)
C2 0.067(6) 0.049(6) 0.035(5) -0.014(4) -0.030(5) 0.004(5)
C3 0.035(5) 0.039(5) 0.028(5) 0.001(4) -0.017(4) -0.005(4)
C4 0.060(6) 0.048(6) 0.059(7) -0.008(5) -0.036(5) -0.019(5)
C5 0.039(5) 0.059(6) 0.051(6) -0.001(5) -0.015(5) -0.023(5)
C6 0.042(5) 0.048(5) 0.029(5) 0.000(4) -0.011(4) -0.006(4)
C7 0.034(5) 0.040(5) 0.026(4) 0.006(4) -0.015(4) -0.014(4)
C8 0.047(6) 0.043(5) 0.027(5) 0.007(4) -0.017(4) -0.019(5)
C9 0.060(6) 0.058(6) 0.048(6) 0.016(5) -0.030(5) -0.029(5)
C10 0.044(5) 0.035(5) 0.044(6) 0.010(4) -0.018(4) -0.016(4)
C11 0.051(6) 0.040(6) 0.052(6) 0.014(5) -0.027(5) -0.014(4)
C12 0.058(6) 0.034(5) 0.061(7) 0.005(5) -0.022(5) -0.006(4)
C13 0.058(6) 0.033(5) 0.041(6) 0.000(4) -0.013(5) -0.015(4)
C14 0.044(5) 0.040(5) 0.041(5) 0.010(4) -0.010(5) -0.030(4)
C15 0.037(5) 0.047(6) 0.025(5) 0.001(4) -0.009(4) -0.010(4)
C16 0.039(5) 0.056(6) 0.043(6) -0.010(5) -0.023(4) 0.007(4)
C17 0.034(5) 0.054(6) 0.041(6) -0.008(5) -0.010(4) -0.012(4)
C18 0.056(6) 0.048(6) 0.040(6) 0.015(5) -0.017(5) -0.019(5)
C19 0.041(5) 0.051(6) 0.055(7) 0.011(5) -0.021(5) -0.015(5)
C20 0.048(6) 0.050(6) 0.036(5) 0.008(5) -0.008(4) -0.025(5)
C21 0.037(5) 0.042(5) 0.037(5) -0.004(4) -0.014(4) -0.015(4)
C22 0.041(5) 0.033(5) 0.031(5) 0.001(4) -0.015(4) -0.007(4)
C23 0.054(5) 0.058(6) 0.022(5) 0.016(4) -0.016(4) -0.033(5)
C24 0.026(4) 0.036(5) 0.035(5) 0.010(4) -0.013(4) -0.012(4)
C25 0.047(5) 0.048(6) 0.017(4) 0.003(4) -0.007(4) -0.012(4)
C26 0.053(6) 0.042(6) 0.035(6) -0.007(4) -0.007(4) -0.013(4)
C27 0.041(5) 0.038(5) 0.039(5) -0.001(4) -0.016(4) -0.009(4)
C28 0.034(5) 0.036(5) 0.026(5) 0.005(4) -0.009(4) -0.015(4)
C29 0.049(6) 0.043(6) 0.031(5) -0.007(4) -0.004(4) -0.022(5)
C30 0.070(6) 0.036(5) 0.035(6) 0.001(4) -0.013(5) -0.008(5)
C31 0.039(5) 0.025(4) 0.037(5) -0.005(4) -0.010(4) -0.004(4)
C32 0.049(5) 0.044(5) 0.046(6) -0.013(5) -0.017(5) -0.011(4)
C33 0.042(5) 0.061(6) 0.046(6) -0.022(5) -0.008(5) -0.024(5)
C34 0.044(5) 0.041(5) 0.047(6) -0.009(4) -0.010(4) -0.018(4)
C35 0.029(4) 0.030(4) 0.031(5) -0.007(4) -0.005(4) -0.006(3)
C36 0.057(6) 0.053(6) 0.024(5) 0.001(4) -0.009(4) -0.035(5)
C37 0.052(5) 0.052(5) 0.025(5) -0.003(4) -0.016(4) -0.025(4)
C38 0.049(5) 0.058(6) 0.021(5) 0.007(4) -0.013(4) -0.031(5)
C39 0.033(4) 0.035(5) 0.026(5) -0.001(4) -0.011(4) -0.012(4)
C40 0.061(6) 0.059(6) 0.028(5) 0.003(4) -0.015(4) -0.037(5)
C41 0.031(4) 0.037(5) 0.030(5) -0.002(4) -0.011(4) -0.005(4)
C42 0.059(6) 0.037(5) 0.032(5) 0.005(4) -0.025(4) -0.022(4)
C43 0.068(6) 0.064(6) 0.038(6) -0.002(5) -0.029(5) -0.034(5)
C44 0.056(5) 0.045(5) 0.023(5) 0.004(4) -0.018(4) -0.022(4)
C45 0.057(6) 0.056(6) 0.032(5) 0.003(5) -0.020(4) -0.030(5)
N1 0.038(4) 0.035(4) 0.027(4) -0.004(3) -0.014(3) -0.014(3)
N2 0.050(4) 0.043(4) 0.020(4) 0.001(3) -0.013(3) -0.018(4)
O1 0.033(3) 0.044(4) 0.045(4) -0.005(3) -0.015(3) -0.003(3)
O2 0.046(3) 0.049(4) 0.035(4) -0.013(3) -0.018(3) -0.004(3)
O3 0.053(4) 0.040(3) 0.037(4) -0.013(3) -0.021(3) -0.008(3)
O4 0.056(4) 0.029(3) 0.036(3) -0.008(3) -0.024(3) 0.000(3)
O5 0.046(4) 0.052(4) 0.050(4) 0.006(3) -0.015(3) -0.007(3)
O6 0.047(4) 0.064(4) 0.057(4) 0.026(3) -0.022(3) -0.023(3)
O7 0.049(4) 0.034(3) 0.041(4) 0.003(3) -0.025(3) -0.001(3)
O8 0.055(4) 0.042(4) 0.041(4) -0.008(3) -0.024(3) -0.003(3)
O9 0.040(3) 0.056(4) 0.027(3) -0.003(3) -0.014(3) -0.022(3)
O10 0.056(4) 0.088(5) 0.035(4) 0.016(3) -0.023(3) -0.037(4)
O11 0.069(4) 0.040(3) 0.030(4) -0.004(3) -0.003(3) -0.024(3)
O12 0.038(3) 0.047(4) 0.036(4) 0.009(3) -0.013(3) -0.013(3)
O13 0.046(4) 0.073(4) 0.032(4) -0.015(3) -0.021(3) -0.004(3)
O14 0.066(4) 0.052(4) 0.044(4) 0.011(3) -0.026(3) -0.020(3)
O15 0.038(3) 0.061(4) 0.040(4) 0.001(3) -0.014(3) -0.007(3)
O16 0.038(3) 0.041(3) 0.023(3) 0.001(2) -0.018(2) -0.007(2)
Zn1 0.0348(5) 0.0350(5) 0.0232(5) -0.0026(4) -0.0134(4) -0.0062(4)
Zn2 0.0407(6) 0.0447(6) 0.0297(6) -0.0076(5) -0.0130(5) -0.0063(5)
Zn3 0.0442(6) 0.0445(6) 0.0256(6) 0.0000(4) -0.0177(5) -0.0088(5)

loop_
_atom_type_symbol
_atom_type_description
_atom_type_scat_dispersion_real
_atom_type_scat_dispersion_imag
_atom_type_scat_source
C C 0.0033 0.0016 'International Tables Vol C Tables 4.2.6.8 and 6.1.1.4'
H H 0.0000 0.0000 'International Tables Vol C Tables 4.2.6.8 and 6.1.1.4'
N N 0.0061 0.0033 'International Tables Vol C Tables 4.2.6.8 and 6.1.1.4'
O O 0.0106 0.0060 'International Tables Vol C Tables 4.2.6.8 and 6.1.1.4'
Zn Zn 0.2839 1.4301 'International Tables Vol C Tables 4.2.6.8 and 6.1.1.4'

loop_
_geom_angle_atom_site_label_1
_geom_angle_atom_site_label_2
_geom_angle_atom_site_label_3
_geom_angle
_geom_angle_site_symmetry_1
_geom_angle_site_symmetry_3
O4 C1 O3 124.7(7) . .
O4 C1 C2 118.7(7) . .
O3 C1 C2 116.5(7) . .
O13 C2 C1 113.5(7) . .
C4 C3 O13 124.4(8) . .
C4 C3 C7 121.5(8) . 2_668
O13 C3 C7 114.1(7) . 2_668
C3 C4 C5 118.8(8) . .
C6 C5 C4 121.9(8) . .
C5 C6 C7 118.9(8) . .
C7 C7 C6 121.3(9) 2_668 .
C7 C7 C3 117.5(9) 2_668 2_668
C6 C7 C3 121.2(7) . 2_668
O6 C8 O5 126.2(8) . .
O6 C8 C9 118.9(8) . .
O5 C8 C9 114.8(8) . .
O14 C9 C8 113.1(7) . .
C11 C10 O14 126.7(8) . .
C11 C10 C14 119.3(9) . 2_658
O14 C10 C14 114.0(7) . 2_658
C10 C11 C12 120.7(9) . .
C13 C12 C11 122.7(9) . .
C12 C13 C14 119.4(9) . .
C10 C14 C14 119.4(10) 2_658 2_658
C10 C14 C13 122.3(8) 2_658 .
C14 C14 C13 118.4(10) 2_658 .
O2 C15 O1 125.8(8) . .
O2 C15 C16 120.2(7) . .
O1 C15 C16 114.0(7) . .
O15 C16 C15 115.0(7) . .
C18 C17 O15 125.8(8) . .
C18 C17 C21 121.3(8) . 2_567
O15 C17 C21 112.9(8) . 2_567
C17 C18 C19 119.8(9) . .
C20 C19 C18 120.4(9) . .
C19 C20 C21 121.2(8) . .
C20 C21 C21 118.6(10) . 2_567
C20 C21 C17 122.8(7) . 2_567
C21 C21 C17 118.6(10) 2_567 2_567
O9 C22 O10 127.6(8) . .
O9 C22 C23 118.2(7) . .
O10 C22 C23 114.2(7) . .
O12 C23 C22 113.5(7) . .
C25 C24 O12 124.4(7) . .
C25 C24 C28 122.8(7) . 2_766
O12 C24 C28 112.8(7) . 2_766
C24 C25 C26 118.0(7) . .
C27 C26 C25 122.5(8) . .
C26 C27 C28 120.0(8) . .
C28 C28 C27 118.2(9) 2_766 .
C28 C28 C24 118.4(9) 2_766 2_766
C27 C28 C24 123.2(7) . 2_766
O7 C29 O8 127.5(8) . .
O7 C29 C30 121.1(8) . .
O8 C29 C30 111.3(8) . .
O11 C30 C29 111.9(7) . .
C32 C31 O11 123.8(8) . .
C32 C31 C35 122.1(8) . 2_756
O11 C31 C35 114.1(7) . 2_756
C31 C32 C33 118.4(8) . .
C34 C33 C32 121.8(8) . .
C33 C34 C35 120.0(8) . .
C34 C35 C31 122.3(7) . 2_756
C34 C35 C35 120.4(10) . 2_756
C31 C35 C35 117.3(9) 2_756 2_756
N1 C36 C40 124.1(7) . .
N1 C37 C38 123.6(8) . .
C39 C38 C37 119.5(7) . .
C38 C39 C40 116.9(7) . .
C38 C39 C41 123.6(7) . .
C40 C39 C41 119.4(7) . .
C36 C40 C39 119.9(8) . .
C42 C41 C45 115.6(8) . .
C42 C41 C39 123.5(7) . .
C45 C41 C39 120.9(7) . .
C41 C42 C43 120.5(8) . .
N2 C43 C42 123.8(8) . .
N2 C44 C45 122.7(8) . .
C41 C45 C44 120.6(8) . .
C37 N1 C36 116.0(7) . .
C37 N1 Zn1 123.1(5) . .
C36 N1 Zn1 120.6(5) . .
C44 N2 C43 116.7(7) . .
C44 N2 Zn3 122.3(5) . 1_554
C43 N2 Zn3 120.7(6) . 1_554
C15 O1 Zn1 126.9(5) . .
C15 O2 Zn2 110.3(5) . .
C1 O3 Zn2 128.1(5) . .
C1 O4 Zn1 138.1(5) . 2_667
C8 O5 Zn2 121.7(5) . .
C8 O6 Zn3 147.5(6) . .
C29 O7 Zn1 136.0(6) . .
C29 O8 Zn3 116.1(6) . .
C22 O9 Zn1 135.3(5) . .
C22 O10 Zn3 122.8(5) . .
C31 O11 C30 117.2(7) . .
C24 O12 C23 118.7(6) . .
C3 O13 C2 120.0(7) . .
C10 O14 C9 116.7(7) . .
C17 O15 C16 118.5(7) . .
Zn2 O16 Zn3 124.5(3) . .
Zn2 O16 Zn1 108.4(2) . .
Zn3 O16 Zn1 99.3(2) . .
O9 Zn1 N1 92.7(2) . .
O9 Zn1 O4 93.1(2) . 2_667
N1 Zn1 O4 86.7(2) . 2_667
O9 Zn1 O7 95.5(2) . .
N1 Zn1 O7 87.9(2) . .
O4 Zn1 O7 170.0(2) 2_667 .
O9 Zn1 O1 175.6(2) . .
N1 Zn1 O1 91.6(2) . .
O4 Zn1 O1 88.2(2) 2_667 .
O7 Zn1 O1 83.6(2) . .
O9 Zn1 O16 87.25(19) . .
N1 Zn1 O16 174.4(2) . .
O4 Zn1 O16 87.71(19) 2_667 .
O7 Zn1 O16 97.8(2) . .
O1 Zn1 O16 88.61(19) . .
O5 Zn2 O16 111.8(2) . .
O5 Zn2 O3 109.1(2) . .
O16 Zn2 O3 112.3(2) . .
O5 Zn2 O2 109.0(3) . .
O16 Zn2 O2 113.8(2) . .
O3 Zn2 O2 100.3(2) . .
O8 Zn3 O16 125.6(2) . .
O8 Zn3 N2 109.6(3) . 1_556
O16 Zn3 N2 124.1(2) . 1_556
O8 Zn3 O10 94.6(2) . .
O16 Zn3 O10 90.0(2) . .
N2 Zn3 O10 94.2(2) 1_556 .
O8 Zn3 O6 89.2(2) . .
O16 Zn3 O6 86.7(2) . .
N2 Zn3 O6 85.7(2) 1_556 .
O10 Zn3 O6 176.0(2) . .

loop_
_geom_bond_atom_site_label_1
_geom_bond_atom_site_label_2
_geom_bond_distance
_geom_bond_site_symmetry_2
C1 O4 1.231(8) .
C1 O3 1.288(9) .
C1 C2 1.516(11) .
C2 O13 1.418(9) .
C3 C4 1.349(11) .
C3 O13 1.380(9) .
C3 C7 1.417(11) 2_668
C4 C5 1.406(11) .
C5 C6 1.342(11) .
C6 C7 1.402(10) .
C7 C7 1.384(14) 2_668
C7 C3 1.417(11) 2_668
C8 O6 1.213(9) .
C8 O5 1.246(9) .
C8 C9 1.517(11) .
C9 O14 1.448(10) .
C10 C11 1.360(11) .
C10 O14 1.357(10) .
C10 C14 1.441(12) 2_658
C11 C12 1.399(12) .
C12 C13 1.338(12) .
C13 C14 1.447(11) .
C14 C10 1.441(12) 2_658
C14 C14 1.423(16) 2_658
C15 O2 1.248(9) .
C15 O1 1.270(9) .
C15 C16 1.517(11) .
C16 O15 1.406(8) .
C17 C18 1.369(11) .
C17 O15 1.385(9) .
C17 C21 1.433(11) 2_567
C18 C19 1.399(11) .
C19 C20 1.377(11) .
C20 C21 1.421(11) .
C21 C21 1.412(15) 2_567
C21 C17 1.433(11) 2_567
C22 O9 1.246(9) .
C22 O10 1.261(9) .
C22 C23 1.531(10) .
C23 O12 1.429(9) .
C24 C25 1.355(10) .
C24 O12 1.388(9) .
C24 C28 1.415(10) 2_766
C25 C26 1.397(11) .
C26 C27 1.362(11) .
C27 C28 1.425(10) .
C28 C28 1.415(14) 2_766
C28 C24 1.415(10) 2_766
C29 O7 1.212(10) .
C29 O8 1.274(10) .
C29 C30 1.556(11) .
C30 O11 1.432(10) .
C31 C32 1.359(11) .
C31 O11 1.384(9) .
C31 C35 1.428(11) 2_756
C32 C33 1.429(11) .
C33 C34 1.351(11) .
C34 C35 1.402(10) .
C35 C31 1.428(11) 2_756
C35 C35 1.423(14) 2_756
C36 N1 1.327(9) .
C36 C40 1.345(11) .
C37 N1 1.337(9) .
C37 C38 1.371(10) .
C38 C39 1.365(10) .
C39 C40 1.387(10) .
C39 C41 1.498(10) .
C41 C42 1.370(10) .
C41 C45 1.391(11) .
C42 C43 1.369(11) .
C43 N2 1.336(10) .
C44 N2 1.318(9) .
C44 C45 1.389(11) .
N1 Zn1 2.079(6) .
N2 Zn3 2.030(6) 1_554
O1 Zn1 2.148(5) .
O2 Zn2 1.987(5) .
O3 Zn2 1.970(5) .
O4 Zn1 2.088(5) 2_667
O5 Zn2 1.964(6) .
O6 Zn3 2.249(6) .
O7 Zn1 2.071(5) .
O8 Zn3 1.975(5) .
O9 Zn1 2.055(5) .
O10 Zn3 2.088(5) .
O16 Zn2 1.966(5) .
O16 Zn3 1.995(5) .
O16 Zn1 2.202(5) .
Zn1 O4 2.088(5) 2_667
Zn3 N2 2.030(6) 1_556
